data_4348922
loop_
_publ_author_name
'Kershaw Cook, Laurence J.'
'Kulmaczewski, Rafal'
'Barrett, Simon A.'
'Halcrow, Malcolm A.'

_publ_section_title
;
 Iron(ii) complexes of 4-sulfanyl-, 4-sulfinyl- and
 4-sulfonyl-2,6-dipyrazolylpyridine ligands. A subtle interplay between
 spin-crossover and crystallographic phase changes
;
_journal_issue 7
_journal_name_full 'Inorganic Chemistry Frontiers'
_journal_page_first 662
_journal_paper_doi 10.1039/C5QI00083A
_journal_volume 2
_journal_year 2015
_chemical_formula_moiety 'C24 H22 Fe N10 S2, 2[Cl O4]'
_chemical_formula_sum 'C24 H22 Cl2 Fe N10 O8 S2'
_chemical_formula_weight 769.39
_chemical_name_systematic Bis[2,6-di(pyrazol-1-yl)4-methylsulfanylpyridine]iron(II)diperchlorate
_space_group_IT_number 19
_space_group_name_Hall 'P 2ac 2ab'
_space_group_name_H-M_alt 'P 21 21 21'
_symmetry_cell_setting orthorhombic
_symmetry_space_group_name_H-M 'P 21 21 21'
_atom_sites_solution_hydrogens geom
_atom_sites_solution_primary direct
_atom_sites_solution_secondary difmap
_audit_creation_method SHELXL-97
_audit_update_record
;
2015-04-21 deposited with the CCDC.
2015-06-12 downloaded from the CCDC.
;
_cell_angle_alpha 90.00
_cell_angle_beta 90.00
_cell_angle_gamma 90.00
_cell_formula_units_Z 8
_cell_length_a 16.2202(4)
_cell_length_b 17.1650(4)
_cell_length_c 21.9195(6)
_cell_measurement_reflns_used 5095
_cell_measurement_temperature 150(2)
_cell_measurement_theta_max 73.06
_cell_measurement_theta_min 3.26
_cell_volume 6102.8(3)
_computing_cell_refinement 'CrysAlisPro, Agilent Technologies'
_computing_data_collection 'CrysAlisPro, Agilent Technologies'
_computing_data_reduction 'CrysAlisPro, Agilent Technologies'
_computing_molecular_graphics 'XSEED (Barbour, 2001)'
_computing_publication_material 'local program'
_computing_structure_refinement 'SHELXL-97 (Sheldrick, 1997)'
_computing_structure_solution 'SHELXS-97 (Sheldrick, 1990)'
_diffrn_ambient_temperature 150(2)
_diffrn_detector_area_resol_mean 5.3095
_diffrn_measured_fraction_theta_full 0.974
_diffrn_measured_fraction_theta_max 0.974
_diffrn_measurement_device_type 'SuperNova, Dual, Cu at zero, Atlas'
_diffrn_measurement_method '\w scans'
_diffrn_radiation_monochromator mirror
_diffrn_radiation_source 'SuperNova (Cu) X-ray Source'
_diffrn_radiation_type 'Cu K\a'
_diffrn_radiation_wavelength 1.54184
_diffrn_reflns_av_R_equivalents 0.0463
_diffrn_reflns_av_sigmaI/netI 0.0671
_diffrn_reflns_limit_h_max 19
_diffrn_reflns_limit_h_min -18
_diffrn_reflns_limit_k_max 20
_diffrn_reflns_limit_k_min -11
_diffrn_reflns_limit_l_max 25
_diffrn_reflns_limit_l_min -27
_diffrn_reflns_number 17530
_diffrn_reflns_theta_full 73.88
_diffrn_reflns_theta_max 73.88
_diffrn_reflns_theta_min 3.27
_diffrn_standards_decay_% 0
_diffrn_standards_interval_count 0
_diffrn_standards_interval_time 0
_diffrn_standards_number 0
_exptl_absorpt_coefficient_mu 7.440
_exptl_absorpt_correction_T_max 1.000
_exptl_absorpt_correction_T_min 0.647
_exptl_absorpt_correction_type multi-scan
_exptl_absorpt_process_details
;
CrysAlisPro, Agilent Technologies,
Version 1.171.36.28e (release 10-06-2013 CrysAlis171 .NET)
Empirical absorption correction using spherical harmonics,
 implemented in SCALE3 ABSPACK scaling algorithm.
;
_exptl_crystal_colour brown
_exptl_crystal_density_diffrn 1.675
_exptl_crystal_density_method 'not measured'
_exptl_crystal_description fragment
_exptl_crystal_F_000 3136
_exptl_crystal_preparation 'Magnetic properties'
_exptl_crystal_recrystallization_method 'Re-crystallisation from solvent: nitromethane/diethyl ether'
_exptl_crystal_size_max 0.22
_exptl_crystal_size_mid 0.11
_exptl_crystal_size_min 0.06
_refine_diff_density_max 0.610
_refine_diff_density_min -0.375
_refine_diff_density_rms 0.085
_refine_ls_abs_structure_details 'Flack H D (1983), Acta Cryst. A39, 876-881'
_refine_ls_abs_structure_Flack 0.546(5)
_refine_ls_extinction_method none
_refine_ls_goodness_of_fit_ref 1.037
_refine_ls_hydrogen_treatment constr
_refine_ls_matrix_type full
_refine_ls_number_parameters 852
_refine_ls_number_reflns 10533
_refine_ls_number_restraints 0
_refine_ls_restrained_S_all 1.037
_refine_ls_R_factor_all 0.0636
_refine_ls_R_factor_gt 0.0488
_refine_ls_shift/su_max 0.001
_refine_ls_shift/su_mean 0.000
_refine_ls_structure_factor_coef Fsqd
_refine_ls_weighting_details 'calc w=1/[\s^2^(Fo^2^)+(0.0573P)^2^+0.0000P] where P=(Fo^2^+2Fc^2^)/3'
_refine_ls_weighting_scheme calc
_refine_ls_wR_factor_gt 0.1110
_refine_ls_wR_factor_ref 0.1198
_reflns_number_gt 8825
_reflns_number_total 10533
_reflns_threshold_expression >2sigma(I)
_cod_data_source_file c5qi00083a2.cif
_cod_data_source_block lkc266
_cod_database_code 4348922

loop_
_symmetry_equiv_pos_as_xyz
'x, y, z'
'-x+1/2, -y, z+1/2'
'x+1/2, -y+1/2, -z'
'-x, y+1/2, -z+1/2'

loop_
_atom_site_label
_atom_site_type_symbol
_atom_site_fract_x
_atom_site_fract_y
_atom_site_fract_z
_atom_site_U_iso_or_equiv
_atom_site_adp_type
_atom_site_occupancy
_atom_site_symmetry_multiplicity
_atom_site_calc_flag
_atom_site_refinement_flags
Fe1A Fe 0.77068(5) 0.50407(4) 0.69241(3) 0.01947(16) Uani 1 1 d .
N2A N 0.7868(3) 0.6128(2) 0.68447(19) 0.0226(9) Uani 1 1 d .
C3A C 0.8442(3) 0.6409(3) 0.6467(2) 0.0225(10) Uani 1 1 d .
C4A C 0.8562(3) 0.7194(3) 0.6362(3) 0.0306(12) Uani 1 1 d .
H4A H 0.8974 0.7376 0.6089 0.037 Uiso 1 1 calc R
C5A C 0.8041(3) 0.7712(3) 0.6683(3) 0.0291(12) Uani 1 1 d .
C6A C 0.7444(3) 0.7425(3) 0.7091(2) 0.0262(11) Uani 1 1 d .
H6A H 0.7096 0.7766 0.7314 0.031 Uiso 1 1 calc R
C7A C 0.7384(3) 0.6629(3) 0.7152(2) 0.0253(11) Uani 1 1 d .
N8A N 0.8896(3) 0.5799(3) 0.62057(19) 0.0252(9) Uani 1 1 d .
N9A N 0.8634(3) 0.5052(3) 0.63366(19) 0.0256(9) Uani 1 1 d .
C10A C 0.9120(3) 0.4586(3) 0.6026(3) 0.0306(12) Uani 1 1 d .
H10A H 0.9083 0.4033 0.6028 0.037 Uiso 1 1 calc R
C11A C 0.9704(4) 0.5014(4) 0.5687(3) 0.0376(13) Uani 1 1 d .
H11A H 1.0121 0.4814 0.5426 0.045 Uiso 1 1 calc R
C12A C 0.9544(3) 0.5780(4) 0.5814(3) 0.0320(13) Uani 1 1 d .
H12A H 0.9833 0.6217 0.5657 0.038 Uiso 1 1 calc R
N13A N 0.6834(3) 0.6219(2) 0.7526(2) 0.0237(9) Uani 1 1 d .
N14A N 0.6876(3) 0.5425(2) 0.75047(18) 0.0226(9) Uani 1 1 d .
C15A C 0.6369(3) 0.5166(3) 0.7930(2) 0.0253(11) Uani 1 1 d .
H15A H 0.6277 0.4632 0.8022 0.030 Uiso 1 1 calc R
C16A C 0.5986(4) 0.5794(4) 0.8228(3) 0.0318(12) Uani 1 1 d .
H16A H 0.5589 0.5765 0.8546 0.038 Uiso 1 1 calc R
C17A C 0.6296(3) 0.6448(3) 0.7972(2) 0.0288(12) Uani 1 1 d .
H17A H 0.6165 0.6969 0.8081 0.035 Uiso 1 1 calc R
S18A S 0.82097(10) 0.86991(8) 0.65546(8) 0.0405(4) Uani 1 1 d .
C19A C 0.7475(4) 0.9169(3) 0.7035(3) 0.0413(15) Uani 1 1 d .
H19A H 0.6916 0.9024 0.6907 0.062 Uiso 1 1 calc R
H19B H 0.7541 0.9735 0.7004 0.062 Uiso 1 1 calc R
H19C H 0.7562 0.9006 0.7459 0.062 Uiso 1 1 calc R
N20A N 0.7514(2) 0.3954(2) 0.69940(19) 0.0207(9) Uani 1 1 d .
C21A C 0.6982(3) 0.3595(3) 0.6623(2) 0.0239(10) Uani 1 1 d .
C22A C 0.6820(3) 0.2807(3) 0.6656(2) 0.0250(11) Uani 1 1 d .
H22A H 0.6445 0.2563 0.6383 0.030 Uiso 1 1 calc R
C23A C 0.7231(3) 0.2384(3) 0.7105(2) 0.0256(11) Uani 1 1 d .
C24A C 0.7790(3) 0.2755(3) 0.7494(2) 0.0262(11) Uani 1 1 d .
H24A H 0.8082 0.2474 0.7799 0.031 Uiso 1 1 calc R
C25A C 0.7900(3) 0.3535(3) 0.7420(2) 0.0235(10) Uani 1 1 d .
N26A N 0.6618(3) 0.4129(3) 0.6223(2) 0.0251(9) Uani 1 1 d .
N27A N 0.6882(3) 0.4898(3) 0.62690(19) 0.0247(9) Uani 1 1 d .
C28A C 0.6452(3) 0.5274(3) 0.5847(2) 0.0282(11) Uani 1 1 d .
H28A H 0.6501 0.5816 0.5767 0.034 Uiso 1 1 calc R
C29A C 0.5918(4) 0.4775(3) 0.5533(3) 0.0334(13) Uani 1 1 d .
H29A H 0.5551 0.4912 0.5213 0.040 Uiso 1 1 calc R
C30A C 0.6029(4) 0.4055(4) 0.5778(3) 0.0327(13) Uani 1 1 d .
H30A H 0.5752 0.3590 0.5663 0.039 Uiso 1 1 calc R
N31A N 0.8418(3) 0.4014(2) 0.7767(2) 0.0255(9) Uani 1 1 d .
N32A N 0.8450(3) 0.4790(2) 0.76131(19) 0.0217(8) Uani 1 1 d .
C33A C 0.8942(3) 0.5116(3) 0.8017(2) 0.0291(11) Uani 1 1 d .
H33A H 0.9088 0.5652 0.8019 0.035 Uiso 1 1 calc R
C34A C 0.9224(4) 0.4567(4) 0.8445(3) 0.0387(14) Uani 1 1 d .
H34A H 0.9577 0.4661 0.8782 0.046 Uiso 1 1 calc R
C35A C 0.8884(4) 0.3870(4) 0.8274(3) 0.0351(13) Uani 1 1 d .
H35A H 0.8958 0.3381 0.8470 0.042 Uiso 1 1 calc R
S36A S 0.70738(9) 0.13878(8) 0.72335(7) 0.0364(3) Uani 1 1 d .
C37A C 0.6129(4) 0.1199(3) 0.6825(3) 0.0381(14) Uani 1 1 d .
H37A H 0.5705 0.1571 0.6955 0.057 Uiso 1 1 calc R
H37B H 0.5942 0.0668 0.6911 0.057 Uiso 1 1 calc R
H37C H 0.6226 0.1257 0.6386 0.057 Uiso 1 1 calc R
Fe1B Fe 0.26764(5) 0.50825(4) 0.56258(3) 0.01897(16) Uani 1 1 d .
N2B N 0.2821(3) 0.6178(2) 0.55422(18) 0.0206(9) Uani 1 1 d .
C3B C 0.3370(3) 0.6560(3) 0.5880(2) 0.0240(11) Uani 1 1 d .
C4B C 0.3463(3) 0.7354(3) 0.5858(2) 0.0241(11) Uani 1 1 d .
H4B H 0.3844 0.7616 0.6115 0.029 Uiso 1 1 calc R
C5B C 0.2973(3) 0.7761(3) 0.5441(3) 0.0283(11) Uani 1 1 d .
C6B C 0.2399(3) 0.7372(3) 0.5076(3) 0.0256(11) Uani 1 1 d .
H6B H 0.2065 0.7643 0.4791 0.031 Uiso 1 1 calc R
C7B C 0.2341(3) 0.6577(3) 0.5150(2) 0.0228(10) Uani 1 1 d .
N8B N 0.3822(3) 0.6029(3) 0.6230(2) 0.0247(9) Uani 1 1 d .
N9B N 0.3587(3) 0.5262(3) 0.62138(19) 0.0233(9) Uani 1 1 d .
C10B C 0.4114(3) 0.4890(3) 0.6570(2) 0.0301(12) Uani 1 1 d .
H10B H 0.4106 0.4345 0.6647 0.036 Uiso 1 1 calc R
C11B C 0.4686(4) 0.5416(4) 0.6817(3) 0.0341(13) Uani 1 1 d .
H11B H 0.5123 0.5293 0.7089 0.041 Uiso 1 1 calc R
C12B C 0.4499(3) 0.6131(3) 0.6596(2) 0.0305(12) Uani 1 1 d .
H12B H 0.4779 0.6606 0.6678 0.037 Uiso 1 1 calc R
N13B N 0.1809(3) 0.6075(2) 0.48366(19) 0.0231(9) Uani 1 1 d .
N14B N 0.1872(3) 0.5295(2) 0.49794(19) 0.0219(9) Uani 1 1 d .
C15B C 0.1381(3) 0.4935(3) 0.4594(2) 0.0264(11) Uani 1 1 d .
H15B H 0.1292 0.4388 0.4586 0.032 Uiso 1 1 calc R
C16B C 0.1007(3) 0.5466(3) 0.4196(3) 0.0284(12) Uani 1 1 d .
H16B H 0.0633 0.5348 0.3876 0.034 Uiso 1 1 calc R
C17B C 0.1284(3) 0.6182(3) 0.4359(3) 0.0270(11) Uani 1 1 d .
H17B H 0.1140 0.6664 0.4176 0.032 Uiso 1 1 calc R
S18B S 0.30295(9) 0.87723(8) 0.53354(8) 0.0381(3) Uani 1 1 d .
C19B C 0.4000(4) 0.9017(3) 0.5681(3) 0.0351(13) Uani 1 1 d .
H19D H 0.3964 0.8942 0.6124 0.053 Uiso 1 1 calc R
H19E H 0.4133 0.9562 0.5594 0.053 Uiso 1 1 calc R
H19F H 0.4433 0.8680 0.5515 0.053 Uiso 1 1 calc R
N20B N 0.2485(2) 0.3994(2) 0.5710(2) 0.0228(9) Uani 1 1 d .
C21B C 0.1919(3) 0.3728(3) 0.6111(2) 0.0235(10) Uani 1 1 d .
C22B C 0.1755(3) 0.2961(3) 0.6181(2) 0.0262(11) Uani 1 1 d .
H22B H 0.1358 0.2787 0.6469 0.031 Uiso 1 1 calc R
C23B C 0.2190(3) 0.2431(3) 0.5815(3) 0.0277(12) Uani 1 1 d .
C24B C 0.2765(3) 0.2700(3) 0.5397(3) 0.0279(11) Uani 1 1 d .
H24B H 0.3067 0.2350 0.5146 0.034 Uiso 1 1 calc R
C25B C 0.2882(3) 0.3488(3) 0.5360(2) 0.0239(11) Uani 1 1 d .
N26B N 0.1562(3) 0.4347(3) 0.6421(2) 0.0241(9) Uani 1 1 d .
N27B N 0.1822(3) 0.5094(3) 0.62799(18) 0.0238(9) Uani 1 1 d .
C28B C 0.1417(4) 0.5565(3) 0.6637(2) 0.0304(12) Uani 1 1 d .
H28B H 0.1472 0.6116 0.6637 0.036 Uiso 1 1 calc R
C29B C 0.0884(3) 0.5143(4) 0.7025(3) 0.0338(13) Uani 1 1 d .
H29B H 0.0526 0.5350 0.7328 0.041 Uiso 1 1 calc R
C30B C 0.0986(3) 0.4387(4) 0.6877(3) 0.0309(12) Uani 1 1 d .
H30B H 0.0709 0.3958 0.7057 0.037 Uiso 1 1 calc R
N31B N 0.3420(3) 0.3876(3) 0.4954(2) 0.0255(9) Uani 1 1 d .
N32B N 0.3444(3) 0.4674(2) 0.5006(2) 0.0222(9) Uani 1 1 d .
C33B C 0.3942(3) 0.4910(3) 0.4563(2) 0.0292(11) Uani 1 1 d .
H33B H 0.4089 0.5436 0.4485 0.035 Uiso 1 1 calc R
C34B C 0.4223(4) 0.4259(4) 0.4221(3) 0.0415(15) Uani 1 1 d .
H34B H 0.4582 0.4271 0.3878 0.050 Uiso 1 1 calc R
C35B C 0.3883(4) 0.3617(3) 0.4478(3) 0.0371(14) Uani 1 1 d .
H35B H 0.3954 0.3092 0.4352 0.045 Uiso 1 1 calc R
S36B S 0.19503(10) 0.14432(8) 0.59211(8) 0.0406(4) Uani 1 1 d .
C37B C 0.2626(4) 0.0949(3) 0.5397(3) 0.0425(15) Uani 1 1 d .
H37D H 0.2539 0.1153 0.4984 0.064 Uiso 1 1 calc R
H37E H 0.2506 0.0389 0.5402 0.064 Uiso 1 1 calc R
H37F H 0.3200 0.1035 0.5518 0.064 Uiso 1 1 calc R
Cl38 Cl 0.49317(8) 0.33158(7) 0.77304(6) 0.0290(3) Uani 1 1 d .
O39 O 0.5800(3) 0.3211(3) 0.7846(2) 0.0450(11) Uani 1 1 d .
O40 O 0.4716(3) 0.4112(2) 0.7862(2) 0.0415(10) Uani 1 1 d .
O41 O 0.4763(4) 0.3139(3) 0.7111(2) 0.0560(13) Uani 1 1 d .
O42 O 0.4472(3) 0.2804(3) 0.8132(3) 0.0569(14) Uani 1 1 d .
Cl43 Cl 0.53075(8) 0.69459(7) 0.48650(6) 0.0278(3) Uani 1 1 d .
O44 O 0.5866(3) 0.6342(3) 0.4694(2) 0.0508(12) Uani 1 1 d .
O45 O 0.5399(3) 0.7097(3) 0.55033(19) 0.0471(12) Uani 1 1 d .
O46 O 0.5503(3) 0.7631(3) 0.4527(3) 0.0592(15) Uani 1 1 d .
O47 O 0.4473(3) 0.6727(3) 0.4735(2) 0.0443(11) Uani 1 1 d .
Cl48 Cl 0.51071(8) 0.19325(8) 0.52522(6) 0.0321(3) Uani 1 1 d .
O49 O 0.5990(2) 0.1992(3) 0.5299(2) 0.0423(10) Uani 1 1 d .
O50 O 0.4850(3) 0.1198(3) 0.5501(2) 0.0494(12) Uani 1 1 d .
O51 O 0.4747(3) 0.2559(3) 0.5588(3) 0.0703(17) Uani 1 1 d .
O52 O 0.4862(4) 0.1971(3) 0.4633(2) 0.0668(16) Uani 1 1 d .
Cl53 Cl 0.01114(8) 0.71804(7) 0.76677(6) 0.0286(3) Uani 1 1 d .
O54 O 0.0257(3) 0.7949(2) 0.7890(2) 0.0451(11) Uani 1 1 d .
O55 O 0.0317(3) 0.7134(3) 0.70306(19) 0.0399(10) Uani 1 1 d .
O56 O 0.0598(3) 0.6635(3) 0.7996(2) 0.0555(13) Uani 1 1 d .
O57 O -0.0757(2) 0.6996(3) 0.7740(2) 0.0404(10) Uani 1 1 d .

loop_
_atom_site_aniso_label
_atom_site_aniso_U_11
_atom_site_aniso_U_22
_atom_site_aniso_U_33
_atom_site_aniso_U_23
_atom_site_aniso_U_13
_atom_site_aniso_U_12
Fe1A 0.0239(3) 0.0179(4) 0.0165(4) 0.0000(3) 0.0017(3) -0.0011(3)
N2A 0.026(2) 0.020(2) 0.022(2) 0.0012(17) -0.0042(18) -0.0014(17)
C3A 0.025(2) 0.025(2) 0.018(2) 0.004(2) 0.001(2) -0.001(2)
C4A 0.033(3) 0.027(3) 0.032(3) 0.009(2) -0.003(2) -0.002(2)
C5A 0.033(3) 0.023(3) 0.031(3) 0.004(2) -0.010(2) -0.004(2)
C6A 0.030(3) 0.023(2) 0.025(3) -0.004(2) -0.004(2) 0.003(2)
C7A 0.025(2) 0.025(2) 0.026(3) 0.002(2) -0.001(2) 0.002(2)
N8A 0.028(2) 0.030(2) 0.018(2) 0.0008(18) 0.0012(18) -0.0004(19)
N9A 0.030(2) 0.026(2) 0.021(2) -0.0041(19) 0.0018(17) -0.0019(19)
C10A 0.033(3) 0.033(3) 0.027(3) -0.010(2) 0.006(2) 0.005(2)
C11A 0.037(3) 0.047(3) 0.030(3) -0.003(3) 0.009(2) 0.003(3)
C12A 0.026(3) 0.045(3) 0.025(3) 0.009(3) 0.004(2) -0.002(2)
N13A 0.023(2) 0.022(2) 0.026(2) -0.0036(18) 0.0017(18) 0.0031(17)
N14A 0.027(2) 0.025(2) 0.016(2) 0.0004(17) -0.0047(18) -0.0012(18)
C15A 0.025(2) 0.033(3) 0.018(2) 0.004(2) -0.0024(19) -0.007(2)
C16A 0.030(3) 0.040(3) 0.025(3) 0.004(2) 0.004(2) 0.000(2)
C17A 0.024(2) 0.036(3) 0.026(3) -0.001(2) 0.003(2) 0.005(2)
S18A 0.0455(8) 0.0219(7) 0.0542(9) 0.0071(7) 0.0005(7) -0.0040(6)
C19A 0.042(3) 0.027(3) 0.055(4) 0.000(3) -0.012(3) -0.003(2)
N20A 0.023(2) 0.0189(19) 0.021(2) -0.0005(17) 0.0001(16) -0.0003(16)
C21A 0.028(2) 0.023(2) 0.021(2) -0.003(2) -0.003(2) 0.000(2)
C22A 0.025(2) 0.027(3) 0.024(3) -0.003(2) -0.003(2) -0.002(2)
C23A 0.028(2) 0.020(2) 0.029(3) -0.002(2) 0.005(2) 0.000(2)
C24A 0.027(2) 0.022(2) 0.030(3) 0.002(2) -0.007(2) 0.004(2)
C25A 0.025(2) 0.024(2) 0.022(2) -0.001(2) -0.003(2) 0.002(2)
N26A 0.027(2) 0.024(2) 0.024(2) -0.0047(18) -0.0005(19) -0.0009(18)
N27A 0.029(2) 0.024(2) 0.021(2) 0.0010(18) -0.0007(18) -0.0012(19)
C28A 0.033(3) 0.027(3) 0.024(3) 0.002(2) -0.002(2) 0.005(2)
C29A 0.032(3) 0.040(3) 0.028(3) 0.002(2) -0.010(2) -0.003(3)
C30A 0.032(3) 0.038(3) 0.028(3) -0.008(2) -0.008(2) -0.006(2)
N31A 0.027(2) 0.023(2) 0.026(2) 0.0007(18) -0.0072(19) -0.0014(18)
N32A 0.0259(19) 0.0182(19) 0.021(2) -0.0020(17) 0.0013(17) -0.0023(16)
C33A 0.037(3) 0.024(3) 0.026(3) -0.005(2) -0.004(2) -0.002(2)
C34A 0.046(3) 0.035(3) 0.035(3) 0.006(3) -0.017(3) -0.007(3)
C35A 0.044(3) 0.033(3) 0.028(3) 0.004(2) -0.017(3) -0.002(3)
S36A 0.0414(7) 0.0192(6) 0.0487(9) 0.0037(6) -0.0117(7) -0.0042(5)
C37A 0.049(3) 0.028(3) 0.038(3) -0.005(3) -0.011(3) -0.015(3)
Fe1B 0.0246(3) 0.0156(4) 0.0167(4) 0.0006(3) 0.0006(3) -0.0006(3)
N2B 0.025(2) 0.0178(19) 0.019(2) 0.0005(16) 0.0002(17) -0.0035(17)
C3B 0.026(2) 0.025(3) 0.021(2) -0.005(2) -0.003(2) 0.004(2)
C4B 0.026(2) 0.021(2) 0.026(3) -0.003(2) -0.004(2) -0.003(2)
C5B 0.024(2) 0.022(2) 0.039(3) 0.000(2) 0.005(2) 0.001(2)
C6B 0.026(2) 0.021(2) 0.030(3) 0.003(2) 0.000(2) 0.004(2)
C7B 0.022(2) 0.026(2) 0.021(2) 0.000(2) 0.001(2) -0.003(2)
N8B 0.027(2) 0.020(2) 0.027(2) 0.0024(18) -0.0043(19) 0.0043(18)
N9B 0.030(2) 0.022(2) 0.017(2) -0.0003(17) -0.0010(18) -0.0034(17)
C10B 0.028(2) 0.033(3) 0.029(3) 0.009(2) -0.007(2) 0.004(2)
C11B 0.034(3) 0.045(3) 0.023(3) 0.000(3) -0.011(2) -0.003(3)
C12B 0.032(3) 0.039(3) 0.020(2) 0.004(2) -0.008(2) -0.004(2)
N13B 0.026(2) 0.020(2) 0.023(2) 0.0049(17) -0.0048(18) 0.0012(17)
N14B 0.029(2) 0.0195(19) 0.0173(19) -0.0001(16) 0.0044(18) -0.0021(17)
C15B 0.031(2) 0.025(3) 0.024(2) -0.006(2) 0.003(2) -0.002(2)
C16B 0.025(3) 0.036(3) 0.025(3) -0.004(2) -0.003(2) 0.001(2)
C17B 0.025(2) 0.028(3) 0.029(3) 0.002(2) -0.004(2) 0.007(2)
S18B 0.0367(7) 0.0186(6) 0.0589(9) 0.0033(6) -0.0078(7) -0.0025(5)
C19B 0.048(3) 0.023(3) 0.034(3) -0.002(2) -0.001(3) -0.005(2)
N20B 0.023(2) 0.020(2) 0.025(2) 0.0000(18) -0.0011(17) -0.0015(16)
C21B 0.023(2) 0.024(3) 0.024(2) 0.007(2) 0.003(2) -0.001(2)
C22B 0.029(2) 0.023(3) 0.026(3) 0.006(2) 0.001(2) -0.006(2)
C23B 0.025(3) 0.020(2) 0.038(3) 0.008(2) -0.004(2) -0.003(2)
C24B 0.031(3) 0.021(2) 0.032(3) -0.005(2) 0.000(2) 0.000(2)
C25B 0.026(2) 0.021(2) 0.024(2) -0.001(2) 0.000(2) 0.0031(19)
N26B 0.029(2) 0.024(2) 0.019(2) 0.0010(18) -0.0022(19) 0.0001(18)
N27B 0.028(2) 0.023(2) 0.020(2) 0.0018(18) -0.0033(17) -0.0003(19)
C28B 0.037(3) 0.031(3) 0.023(3) -0.007(2) 0.004(2) 0.003(2)
C29B 0.032(3) 0.046(4) 0.024(3) -0.009(3) 0.006(2) 0.003(3)
C30B 0.025(2) 0.043(3) 0.025(3) 0.002(3) 0.008(2) -0.002(2)
N31B 0.026(2) 0.024(2) 0.026(2) -0.0006(19) 0.0082(18) 0.0002(18)
N32B 0.025(2) 0.0171(19) 0.025(2) 0.0018(17) -0.0004(18) 0.0004(17)
C33B 0.033(3) 0.033(3) 0.022(2) 0.001(2) 0.006(2) -0.005(2)
C34B 0.048(4) 0.042(4) 0.035(3) -0.006(3) 0.019(3) -0.006(3)
C35B 0.048(3) 0.027(3) 0.036(3) -0.006(3) 0.014(3) -0.002(3)
S36B 0.0417(8) 0.0202(6) 0.0601(10) 0.0057(6) 0.0038(8) -0.0049(6)
C37B 0.041(3) 0.019(3) 0.068(4) -0.009(3) 0.004(3) -0.001(2)
Cl38 0.0336(6) 0.0278(6) 0.0256(6) 0.0038(5) -0.0020(5) 0.0000(5)
O39 0.0276(19) 0.062(3) 0.046(3) 0.001(2) 0.0037(19) 0.010(2)
O40 0.048(2) 0.035(2) 0.041(2) 0.0017(19) 0.005(2) 0.0031(19)
O41 0.087(4) 0.047(3) 0.034(2) -0.006(2) -0.019(3) 0.001(3)
O42 0.054(3) 0.050(3) 0.067(3) 0.030(3) 0.014(3) -0.001(2)
Cl43 0.0338(6) 0.0239(6) 0.0256(6) -0.0002(5) -0.0011(5) 0.0018(5)
O44 0.057(3) 0.047(3) 0.048(3) -0.009(2) 0.002(2) 0.023(2)
O45 0.053(3) 0.063(3) 0.026(2) -0.011(2) 0.003(2) -0.013(2)
O46 0.054(3) 0.046(3) 0.077(4) 0.034(3) -0.020(3) -0.008(2)
O47 0.043(2) 0.047(3) 0.043(2) -0.002(2) -0.011(2) -0.013(2)
Cl48 0.0333(6) 0.0334(6) 0.0298(6) -0.0069(5) -0.0040(5) 0.0029(5)
O49 0.031(2) 0.046(2) 0.051(3) 0.005(2) 0.002(2) -0.0011(19)
O50 0.042(2) 0.052(3) 0.054(3) 0.002(2) 0.009(2) -0.006(2)
O51 0.047(3) 0.063(3) 0.101(5) -0.042(3) 0.000(3) 0.003(3)
O52 0.105(5) 0.046(3) 0.049(3) -0.002(2) -0.028(3) 0.002(3)
Cl53 0.0328(6) 0.0265(6) 0.0266(6) 0.0010(5) 0.0029(5) 0.0031(5)
O54 0.048(2) 0.032(2) 0.055(3) -0.010(2) 0.009(2) 0.001(2)
O55 0.041(2) 0.051(3) 0.027(2) 0.001(2) 0.0038(18) 0.001(2)
O56 0.074(3) 0.045(3) 0.047(3) 0.013(2) -0.012(3) 0.023(3)
O57 0.0269(18) 0.053(3) 0.042(2) -0.004(2) 0.0080(18) -0.0095(19)

loop_
_atom_type_symbol
_atom_type_description
_atom_type_scat_dispersion_real
_atom_type_scat_dispersion_imag
_atom_type_scat_source
C C 0.0181 0.0091 'International Tables Vol C Tables 4.2.6.8 and 6.1.1.4'
H H 0.0000 0.0000 'International Tables Vol C Tables 4.2.6.8 and 6.1.1.4'
N N 0.0311 0.0180 'International Tables Vol C Tables 4.2.6.8 and 6.1.1.4'
O O 0.0492 0.0322 'International Tables Vol C Tables 4.2.6.8 and 6.1.1.4'
Fe Fe -1.1336 3.1974 'International Tables Vol C Tables 4.2.6.8 and 6.1.1.4'
S S 0.3331 0.5567 'International Tables Vol C Tables 4.2.6.8 and 6.1.1.4'
Cl Cl 0.3639 0.7018 'International Tables Vol C Tables 4.2.6.8 and 6.1.1.4'

loop_
_geom_angle_atom_site_label_1
_geom_angle_atom_site_label_2
_geom_angle_atom_site_label_3
_geom_angle
N2A Fe1A N20A 178.33(18)
N2A Fe1A N14A 79.86(18)
N20A Fe1A N14A 99.45(18)
N2A Fe1A N27A 98.59(18)
N20A Fe1A N27A 79.91(18)
N14A Fe1A N27A 92.77(17)
N2A Fe1A N32A 101.57(17)
N20A Fe1A N32A 79.92(17)
N14A Fe1A N32A 89.81(17)
N27A Fe1A N32A 159.82(18)
N2A Fe1A N9A 79.95(19)
N20A Fe1A N9A 100.80(19)
N14A Fe1A N9A 159.68(19)
N27A Fe1A N9A 92.44(17)
N32A Fe1A N9A 92.03(18)
C3A N2A C7A 119.1(4)
C3A N2A Fe1A 120.6(3)
C7A N2A Fe1A 120.2(4)
N2A C3A C4A 123.7(5)
N2A C3A N8A 110.4(4)
C4A C3A N8A 125.9(5)
C3A C4A C5A 116.4(5)
C3A C4A H4A 121.8
C5A C4A H4A 121.8
C6A C5A C4A 120.5(5)
C6A C5A S18A 123.5(4)
C4A C5A S18A 115.9(4)
C7A C6A C5A 117.2(5)
C7A C6A H6A 121.4
C5A C6A H6A 121.4
N2A C7A C6A 123.0(5)
N2A C7A N13A 110.2(4)
C6A C7A N13A 126.9(5)
C12A N8A N9A 110.3(4)
C12A N8A C3A 133.1(5)
N9A N8A C3A 116.6(4)
C10A N9A N8A 105.9(4)
C10A N9A Fe1A 141.9(4)
N8A N9A Fe1A 112.2(3)
N9A C10A C11A 111.0(5)
N9A C10A H10A 124.5
C11A C10A H10A 124.5
C12A C11A C10A 105.4(5)
C12A C11A H11A 127.3
C10A C11A H11A 127.3
N8A C12A C11A 107.4(5)
N8A C12A H12A 126.3
C11A C12A H12A 126.3
N14A N13A C17A 110.2(4)
N14A N13A C7A 116.6(4)
C17A N13A C7A 132.8(5)
C15A N14A N13A 106.3(4)
C15A N14A Fe1A 140.4(4)
N13A N14A Fe1A 113.0(3)
N14A C15A C16A 110.2(5)
N14A C15A H15A 124.9
C16A C15A H15A 124.9
C17A C16A C15A 106.3(5)
C17A C16A H16A 126.9
C15A C16A H16A 126.9
C16A C17A N13A 107.1(5)
C16A C17A H17A 126.5
N13A C17A H17A 126.5
C5A S18A C19A 103.8(3)
S18A C19A H19A 109.5
S18A C19A H19B 109.5
H19A C19A H19B 109.5
S18A C19A H19C 109.5
H19A C19A H19C 109.5
H19B C19A H19C 109.5
C25A N20A C21A 118.7(4)
C25A N20A Fe1A 120.6(3)
C21A N20A Fe1A 120.7(3)
N20A C21A C22A 122.9(5)
N20A C21A N26A 110.6(4)
C22A C21A N26A 126.5(5)
C21A C22A C23A 117.2(5)
C21A C22A H22A 121.4
C23A C22A H22A 121.4
C22A C23A C24A 120.2(5)
C22A C23A S36A 123.6(4)
C24A C23A S36A 116.2(4)
C25A C24A C23A 117.4(5)
C25A C24A H24A 121.3
C23A C24A H24A 121.3
N20A C25A C24A 123.5(5)
N20A C25A N31A 110.2(4)
C24A C25A N31A 126.2(5)
C30A N26A N27A 110.8(4)
C30A N26A C21A 132.8(5)
N27A N26A C21A 116.4(4)
C28A N27A N26A 104.4(4)
C28A N27A Fe1A 143.2(4)
N26A N27A Fe1A 112.3(3)
N27A C28A C29A 111.7(5)
N27A C28A H28A 124.2
C29A C28A H28A 124.2
C30A C29A C28A 106.3(5)
C30A C29A H29A 126.9
C28A C29A H29A 126.9
C29A C30A N26A 106.8(5)
C29A C30A H30A 126.6
N26A C30A H30A 126.6
C35A N31A N32A 110.8(4)
C35A N31A C25A 131.8(5)
N32A N31A C25A 117.2(4)
C33A N32A N31A 105.6(4)
C33A N32A Fe1A 142.1(4)
N31A N32A Fe1A 112.1(3)
N32A C33A C34A 111.1(5)
N32A C33A H33A 124.4
C34A C33A H33A 124.4
C35A C34A C33A 105.9(5)
C35A C34A H34A 127.1
C33A C34A H34A 127.1
N31A C35A C34A 106.6(5)
N31A C35A H35A 126.7
C34A C35A H35A 126.7
C23A S36A C37A 102.6(3)
S36A C37A H37A 109.5
S36A C37A H37B 109.5
H37A C37A H37B 109.5
S36A C37A H37C 109.5
H37A C37A H37C 109.5
H37B C37A H37C 109.5
N20B Fe1B N2B 177.72(19)
N20B Fe1B N14B 98.32(18)
N2B Fe1B N14B 80.14(17)
N20B Fe1B N32B 79.66(18)
N2B Fe1B N32B 101.95(18)
N14B Fe1B N32B 89.34(18)
N20B Fe1B N9B 102.16(18)
N2B Fe1B N9B 79.46(18)
N14B Fe1B N9B 159.36(18)
N32B Fe1B N9B 91.87(18)
N20B Fe1B N27B 80.03(18)
N2B Fe1B N27B 98.33(18)
N14B Fe1B N27B 93.18(17)
N32B Fe1B N27B 159.69(18)
N9B Fe1B N27B 92.79(17)
C3B N2B C7B 119.4(4)
C3B N2B Fe1B 121.1(3)
C7B N2B Fe1B 119.5(3)
N2B C3B C4B 123.0(5)
N2B C3B N8B 109.5(4)
C4B C3B N8B 127.5(5)
C3B C4B C5B 117.2(5)
C3B C4B H4B 121.4
C5B C4B H4B 121.4
C6B C5B C4B 120.9(5)
C6B C5B S18B 115.6(4)
C4B C5B S18B 123.5(4)
C7B C6B C5B 116.9(5)
C7B C6B H6B 121.6
C5B C6B H6B 121.6
N2B C7B C6B 122.6(5)
N2B C7B N13B 110.9(4)
C6B C7B N13B 126.5(5)
N9B N8B C12B 111.2(4)
N9B N8B C3B 117.8(4)
C12B N8B C3B 131.1(5)
C10B N9B N8B 105.6(4)
C10B N9B Fe1B 142.1(4)
N8B N9B Fe1B 111.9(3)
N9B C10B C11B 110.1(5)
N9B C10B H10B 124.9
C11B C10B H10B 124.9
C12B C11B C10B 107.2(5)
C12B C11B H11B 126.4
C10B C11B H11B 126.4
C11B C12B N8B 105.8(5)
C11B C12B H12B 127.1
N8B C12B H12B 127.1
C17B N13B N14B 110.6(4)
C17B N13B C7B 132.8(5)
N14B N13B C7B 116.1(4)
C15B N14B N13B 105.3(4)
C15B N14B Fe1B 141.3(4)
N13B N14B Fe1B 113.3(3)
N14B C15B C16B 111.0(5)
N14B C15B H15B 124.5
C16B C15B H15B 124.5
C17B C16B C15B 106.3(5)
C17B C16B H16B 126.8
C15B C16B H16B 126.8
C16B C17B N13B 106.7(5)
C16B C17B H17B 126.6
N13B C17B H17B 126.6
C5B S18B C19B 102.8(3)
S18B C19B H19D 109.5
S18B C19B H19E 109.5
H19D C19B H19E 109.5
S18B C19B H19F 109.5
H19D C19B H19F 109.5
H19E C19B H19F 109.5
C25B N20B C21B 119.0(4)
C25B N20B Fe1B 120.6(4)
C21B N20B Fe1B 120.4(3)
N20B C21B C22B 122.5(5)
N20B C21B N26B 110.0(4)
C22B C21B N26B 127.4(5)
C21B C22B C23B 117.9(5)
C21B C22B H22B 121.1
C23B C22B H22B 121.1
C24B C23B C22B 120.0(5)
C24B C23B S36B 123.9(4)
C22B C23B S36B 116.1(4)
C25B C24B C23B 117.4(5)
C25B C24B H24B 121.3
C23B C24B H24B 121.3
N20B C25B C24B 123.2(5)
N20B C25B N31B 110.8(4)
C24B C25B N31B 126.0(5)
C30B N26B N27B 108.9(4)
C30B N26B C21B 132.8(5)
N27B N26B C21B 118.2(4)
C28B N27B N26B 106.6(4)
C28B N27B Fe1B 142.1(4)
N26B N27B Fe1B 111.3(3)
N27B C28B C29B 110.7(5)
N27B C28B H28B 124.7
C29B C28B H28B 124.7
C30B C29B C28B 105.8(5)
C30B C29B H29B 127.1
C28B C29B H29B 127.1
C29B C30B N26B 107.9(5)
C29B C30B H30B 126.0
N26B C30B H30B 126.0
C35B N31B N32B 111.9(4)
C35B N31B C25B 132.0(5)
N32B N31B C25B 115.8(4)
C33B N32B N31B 105.1(4)
C33B N32B Fe1B 141.3(4)
N31B N32B Fe1B 113.2(3)
N32B C33B C34B 110.0(5)
N32B C33B H33B 125.0
C34B C33B H33B 125.0
C35B C34B C33B 106.8(5)
C35B C34B H34B 126.6
C33B C34B H34B 126.6
C34B C35B N31B 106.2(5)
C34B C35B H35B 126.9
N31B C35B H35B 126.9
C23B S36B C37B 103.6(3)
S36B C37B H37D 109.5
S36B C37B H37E 109.5
H37D C37B H37E 109.5
S36B C37B H37F 109.5
H37D C37B H37F 109.5
H37E C37B H37F 109.5
O41 Cl38 O40 110.4(3)
O41 Cl38 O39 109.2(3)
O40 Cl38 O39 108.7(3)
O41 Cl38 O42 110.6(3)
O40 Cl38 O42 109.2(3)
O39 Cl38 O42 108.7(3)
O46 Cl43 O44 108.7(3)
O46 Cl43 O45 109.6(3)
O44 Cl43 O45 108.9(3)
O46 Cl43 O47 108.8(3)
O44 Cl43 O47 110.9(3)
O45 Cl43 O47 109.9(3)
O52 Cl48 O51 110.1(4)
O52 Cl48 O50 108.8(3)
O51 Cl48 O50 110.3(3)
O52 Cl48 O49 110.1(4)
O51 Cl48 O49 108.5(3)
O50 Cl48 O49 108.9(3)
O56 Cl53 O54 110.2(3)
O56 Cl53 O55 109.1(3)
O54 Cl53 O55 110.2(3)
O56 Cl53 O57 109.9(3)
O54 Cl53 O57 109.0(3)
O55 Cl53 O57 108.5(3)

loop_
_geom_bond_atom_site_label_1
_geom_bond_atom_site_label_2
_geom_bond_distance
Fe1A N2A 1.893(4)
Fe1A N20A 1.897(4)
Fe1A N14A 1.967(4)
Fe1A N27A 1.978(4)
Fe1A N32A 1.980(4)
Fe1A N9A 1.981(4)
N2A C3A 1.335(7)
N2A C7A 1.345(7)
C3A C4A 1.380(7)
C3A N8A 1.403(7)
C4A C5A 1.415(8)
C4A H4A 0.9500
C5A C6A 1.406(8)
C5A S18A 1.740(5)
C6A C7A 1.377(7)
C6A H6A 0.9500
C7A N13A 1.402(7)
N8A C12A 1.357(7)
N8A N9A 1.381(6)
N9A C10A 1.314(7)
C10A C11A 1.411(8)
C10A H10A 0.9500
C11A C12A 1.368(8)
C11A H11A 0.9500
C12A H12A 0.9500
N13A N14A 1.366(6)
N13A C17A 1.368(7)
N14A C15A 1.321(6)
C15A C16A 1.405(8)
C15A H15A 0.9500
C16A C17A 1.352(8)
C16A H16A 0.9500
C17A H17A 0.9500
S18A C19A 1.784(7)
C19A H19A 0.9800
C19A H19B 0.9800
C19A H19C 0.9800
N20A C25A 1.335(6)
N20A C21A 1.336(7)
C21A C22A 1.381(7)
C21A N26A 1.400(7)
C22A C23A 1.393(8)
C22A H22A 0.9500
C23A C24A 1.400(7)
C23A S36A 1.751(5)
C24A C25A 1.360(7)
C24A H24A 0.9500
C25A N31A 1.401(7)
N26A C30A 1.371(7)
N26A N27A 1.390(6)
N27A C28A 1.327(7)
C28A C29A 1.400(8)
C28A H28A 0.9500
C29A C30A 1.359(8)
C29A H29A 0.9500
C30A H30A 0.9500
N31A C35A 1.367(7)
N31A N32A 1.374(6)
N32A C33A 1.317(7)
C33A C34A 1.405(8)
C33A H33A 0.9500
C34A C35A 1.370(8)
C34A H34A 0.9500
C35A H35A 0.9500
S36A C37A 1.805(6)
C37A H37A 0.9800
C37A H37B 0.9800
C37A H37C 0.9800
Fe1B N20B 1.902(4)
Fe1B N2B 1.904(4)
Fe1B N14B 1.960(4)
Fe1B N32B 1.971(4)
Fe1B N9B 1.985(4)
Fe1B N27B 1.994(4)
N2B C3B 1.330(7)
N2B C7B 1.347(7)
C3B C4B 1.371(7)
C3B N8B 1.400(7)
C4B C5B 1.398(8)
C4B H4B 0.9500
C5B C6B 1.396(8)
C5B S18B 1.754(5)
C6B C7B 1.377(7)
C6B H6B 0.9500
C7B N13B 1.401(7)
N8B N9B 1.371(6)
N8B C12B 1.371(7)
N9B C10B 1.322(7)
C10B C11B 1.404(8)
C10B H10B 0.9500
C11B C12B 1.355(8)
C11B H11B 0.9500
C12B H12B 0.9500
N13B C17B 1.361(7)
N13B N14B 1.378(6)
N14B C15B 1.315(7)
C15B C16B 1.399(8)
C15B H15B 0.9500
C16B C17B 1.357(8)
C16B H16B 0.9500
C17B H17B 0.9500
S18B C19B 1.798(6)
C19B H19D 0.9800
C19B H19E 0.9800
C19B H19F 0.9800
N20B C25B 1.325(7)
N20B C21B 1.350(6)
C21B C22B 1.352(7)
C21B N26B 1.389(7)
C22B C23B 1.403(8)
C22B H22B 0.9500
C23B C24B 1.387(8)
C23B S36B 1.754(5)
C24B C25B 1.369(7)
C24B H24B 0.9500
C25B N31B 1.413(7)
N26B C30B 1.370(7)
N26B N27B 1.385(6)
N27B C28B 1.303(7)
C28B C29B 1.412(8)
C28B H28B 0.9500
C29B C30B 1.348(8)
C29B H29B 0.9500
C30B H30B 0.9500
N31B C35B 1.361(7)
N31B N32B 1.374(6)
N32B C33B 1.327(7)
C33B C34B 1.420(8)
C33B H33B 0.9500
C34B C35B 1.355(8)
C34B H34B 0.9500
C35B H35B 0.9500
S36B C37B 1.801(7)
C37B H37D 0.9800
C37B H37E 0.9800
C37B H37F 0.9800
Cl38 O41 1.418(5)
Cl38 O40 1.439(4)
Cl38 O39 1.443(4)
Cl38 O42 1.449(5)
Cl43 O46 1.426(5)
Cl43 O44 1.426(4)
Cl43 O45 1.431(4)
Cl43 O47 1.433(4)
Cl48 O52 1.416(5)
Cl48 O51 1.428(5)
Cl48 O50 1.436(5)
Cl48 O49 1.439(4)
Cl53 O56 1.421(5)
Cl53 O54 1.426(4)
Cl53 O55 1.438(4)
Cl53 O57 1.453(4)
